data_2014406
loop_
_publ_author_name
'Britton, Doyle'

_publ_section_title
;
 Dimethyl- and diethyldithiocyanatotin(IV)
;
_journal_coeditor_code SK3002
_journal_issue 3
_journal_name_full 'Acta Crystallographica Section C'
_journal_page_first m93
_journal_page_last m94
_journal_paper_doi 10.1107/S0108270106002034
_journal_volume 62
_journal_year 2006
_chemical_formula_iupac '[Sn (C H3)2 (N C S)2]'
_chemical_formula_moiety 'C4 H6 N2 S2 Sn'
_chemical_formula_sum 'C4 H6 N2 S2 Sn'
_chemical_formula_weight 264.92
_chemical_melting_point 459(2)
_chemical_name_systematic
;
dimethyldithiocyanatotin(IV)
;
_space_group_IT_number 59
_symmetry_cell_setting orthorhombic
_symmetry_space_group_name_Hall '-P 2ab 2a'
_symmetry_space_group_name_H-M 'P m m n :2'
_atom_sites_solution_hydrogens geom
_atom_sites_solution_primary direct
_atom_sites_solution_secondary difmap
_audit_creation_method SHELXTL
_cell_angle_alpha 90.00
_cell_angle_beta 90.00
_cell_angle_gamma 90.00
_cell_formula_units_Z 2
_cell_length_a 9.654(2)
_cell_length_b 7.769(2)
_cell_length_c 5.5692(14)
_cell_measurement_reflns_used 3997
_cell_measurement_temperature 174(2)
_cell_measurement_theta_max 27.5
_cell_measurement_theta_min 2.6
_cell_volume 417.70(17)
_computing_cell_refinement 'SAINT (Bruker, 2002)'
_computing_data_collection 'SMART (Bruker, 2002)'
_computing_data_reduction SAINT
_computing_molecular_graphics SHELXTL
_computing_publication_material SHELXTL
_computing_structure_refinement SHELXTL
_computing_structure_solution 'SHELXTL (Sheldrick, 1997)'
_diffrn_ambient_temperature 174(2)
_diffrn_measured_fraction_theta_full 0.995
_diffrn_measured_fraction_theta_max 0.995
_diffrn_measurement_device_type
;
Siemens SMART area-detector diffractometer
;
_diffrn_measurement_method '\w scans'
_diffrn_radiation_monochromator graphite
_diffrn_radiation_source 'fine-focus sealed tube'
_diffrn_radiation_type MoK\a
_diffrn_radiation_wavelength 0.71073
_diffrn_reflns_av_R_equivalents 0.018
_diffrn_reflns_av_sigmaI/netI 0.010
_diffrn_reflns_limit_h_max 12
_diffrn_reflns_limit_h_min -12
_diffrn_reflns_limit_k_max 10
_diffrn_reflns_limit_k_min -9
_diffrn_reflns_limit_l_max 7
_diffrn_reflns_limit_l_min -7
_diffrn_reflns_number 4698
_diffrn_reflns_theta_full 27.51
_diffrn_reflns_theta_max 27.51
_diffrn_reflns_theta_min 3.37
_diffrn_standards_decay_% 'less than 1'
_diffrn_standards_number 0
_exptl_absorpt_coefficient_mu 3.478
_exptl_absorpt_correction_T_max 0.71
_exptl_absorpt_correction_T_min 0.50
_exptl_absorpt_correction_type multi-scan
_exptl_absorpt_process_details
;
(SADABS; Sheldrick, 1996; Blessing, 1995)
;
_exptl_crystal_colour colorless
_exptl_crystal_density_diffrn 2.106
_exptl_crystal_density_method 'not measured'
_exptl_crystal_description needle
_exptl_crystal_F_000 252
_exptl_crystal_size_max 0.50
_exptl_crystal_size_mid 0.10
_exptl_crystal_size_min 0.10
_refine_diff_density_max 0.23
_refine_diff_density_min -0.19
_refine_ls_extinction_coef 0.018(3)
_refine_ls_extinction_expression
;
 Fc^*^=kFc[1+0.001xFc^2^\l^3^/sin(2\q)]^-1/4^
;
_refine_ls_extinction_method SHELXTL
_refine_ls_goodness_of_fit_ref 1.11
_refine_ls_hydrogen_treatment refall
_refine_ls_matrix_type full
_refine_ls_number_parameters 37
_refine_ls_number_reflns 543
_refine_ls_number_restraints 0
_refine_ls_restrained_S_all 1.11
_refine_ls_R_factor_all 0.0096
_refine_ls_R_factor_gt 0.0090
_refine_ls_shift/su_max 0.001
_refine_ls_shift/su_mean 0.000
_refine_ls_structure_factor_coef Fsqd
_refine_ls_weighting_details
;
 calc w=1/[\s^2^(Fo^2^)+(0.011P)^2^+0.108P] where
P=(Fo^2^+2Fc^2^)/3
;
_refine_ls_weighting_scheme calc
_refine_ls_wR_factor_gt 0.0223
_refine_ls_wR_factor_ref 0.0224
_reflns_number_gt 523
_reflns_number_total 543
_reflns_threshold_expression 'I>2\s(I) '
_cod_data_source_file sk3002.cif
_cod_data_source_block I
_cod_depositor_comments
;
The following automatic conversions were performed:

'_chemical_melting_point' value '457-461' was changed to '459(2)' -
the average value was taken and precision was estimated.

Automatic conversion script
Id: cif_fix_values 1646 2011-03-28 12:23:43Z adriana 

The following automatic conversions were performed:

'_chemical_melting_point' value '457-461' was changed to '459(2)' -
the average value was taken and precision was estimated.

Automatic conversion script
Id: cif_fix_values 1715 2011-07-08 13:25:40Z adriana 
;
_cod_original_sg_symbol_H-M 'P m m n'
_cod_database_code 2014406

loop_
_symmetry_equiv_pos_as_xyz
'x, y, z'
'-x+1/2, -y+1/2, z'
'-x, y+1/2, -z'
'x+1/2, -y, -z'
'-x, -y, -z'
'x-1/2, y-1/2, -z'
'x, -y-1/2, z'
'-x-1/2, y, z'

loop_
_atom_site_type_symbol
_atom_site_label
_atom_site_fract_x
_atom_site_fract_y
_atom_site_fract_z
_atom_site_U_iso_or_equiv
_atom_site_adp_type
_atom_site_calc_flag
_atom_site_refinement_flags
_atom_site_occupancy
_atom_site_disorder_assembly
_atom_site_disorder_group
Sn Sn1 0.2500 0.2500 0.55294(3) 0.02054(7) Uani d S 1 . .
S S1 0.53344(4) 0.2500 -0.16813(7) 0.02979(11) Uani d S 1 . .
N N1 0.40056(16) 0.2500 0.2735(3) 0.0298(3) Uani d S 1 . .
C C1 0.45554(16) 0.2500 0.0885(3) 0.0215(3) Uani d S 1 . .
C C2 0.2500 -0.0094(2) 0.6582(3) 0.0284(3) Uani d S 1 . .
H H2B 0.2500 -0.021(3) 0.826(5) 0.054(7) Uiso d S 1 . .
H H2A 0.332(2) -0.057(3) 0.604(3) 0.058(5) Uiso d . 1 . .

loop_
_atom_site_aniso_label
_atom_site_aniso_U_11
_atom_site_aniso_U_22
_atom_site_aniso_U_33
_atom_site_aniso_U_12
_atom_site_aniso_U_13
_atom_site_aniso_U_23
Sn1 0.02847(10) 0.01875(9) 0.01438(9) 0.000 0.000 0.000
S1 0.0272(2) 0.0444(2) 0.0178(2) 0.000 0.00493(15) 0.000
N1 0.0347(7) 0.0347(8) 0.0200(7) 0.000 0.0043(6) 0.000
C1 0.0232(7) 0.0219(7) 0.0195(7) 0.000 -0.0031(6) 0.000
C2 0.0322(9) 0.0213(8) 0.0317(9) 0.000 0.000 0.0051(7)

loop_
_atom_type_symbol
_atom_type_description
_atom_type_scat_dispersion_real
_atom_type_scat_dispersion_imag
_atom_type_scat_source
C C 0.0033 0.0016 'International Tables Vol C Tables 4.2.6.8 and 6.1.1.4'
H H 0.0000 0.0000 'International Tables Vol C Tables 4.2.6.8 and 6.1.1.4'
N N 0.0061 0.0033 'International Tables Vol C Tables 4.2.6.8 and 6.1.1.4'
S S 0.1246 0.1234 'International Tables Vol C Tables 4.2.6.8 and 6.1.1.4'
Sn Sn -0.6537 1.4246 'International Tables Vol C Tables 4.2.6.8 and 6.1.1.4'

loop_
_geom_angle_atom_site_label_1
_geom_angle_atom_site_label_2
_geom_angle_atom_site_label_3
_geom_angle_site_symmetry_1
_geom_angle_site_symmetry_3
_geom_angle
C2 Sn1 C2 . 2 147.57(11)
C2 Sn1 N1 . 2 101.78(4)
C2 Sn1 N1 2 2 101.78(4)
C2 Sn1 N1 . . 101.78(4)
C2 Sn1 N1 2 . 101.78(4)
N1 Sn1 N1 2 . 86.08(8)
C1 N1 Sn1 . . 164.22(13)
N1 C1 S1 . . 179.51(15)
Sn1 C2 H2B . . 111.6(16)
Sn1 C2 H2A . . 107.3(12)
H2B C2 H2A . . 106.5(13)

loop_
_geom_bond_atom_site_label_1
_geom_bond_atom_site_label_2
_geom_bond_site_symmetry_2
_geom_bond_distance
_geom_bond_publ_flag
Sn1 C2 . 2.0986(17) ?
Sn1 C2 2 2.0986(17) ?
Sn1 N1 2 2.1296(15) ?
Sn1 N1 . 2.1296(15) ?
S1 C1 . 1.6149(16) ?
N1 C1 . 1.159(2) ?
C2 H2B . 0.94(3) ?
C2 H2A . 0.925(19) ?
